data_7047566
loop_
_publ_author_name
'Tsoureas, Nikolaos'
'Green, Jennifer C.'
'Cloke, F Geoffrey N'

_publ_section_title
;
 Bis(pentalene)dititanium chemistry: C-H, C-X and H-H bond activation.
;
_journal_issue 41
_journal_name_full 'Dalton transactions (Cambridge, England : 2003)'
_journal_page_first 14531
_journal_page_last 14539
_journal_paper_doi 10.1039/c8dt02654h
_journal_volume 47
_journal_year 2018
_chemical_formula_moiety 'C65 H114 N2 Si4 Ti2'
_chemical_formula_sum 'C65 H114 N2 Si4 Ti2'
_chemical_formula_weight 1131.74
_chemical_name_common 7
_chemical_name_systematic 7
_chemical_properties_physical Air-sensitive,Moisture-sensitive,Oxygen-sensitive
_space_group_crystal_system monoclinic
_space_group_IT_number 14
_space_group_name_Hall '-P 2ybc'
_space_group_name_H-M_alt 'P 1 21/c 1'
_symmetry_space_group_name_Hall '-P 2ybc'
_symmetry_space_group_name_H-M 'P 1 21/c 1'
_atom_sites_solution_hydrogens mixed
_audit_creation_method SHELXL-2017/1
_audit_update_record
;
2018-09-12 deposited with the CCDC.
2018-09-17 downloaded from the CCDC.
;
_cell_angle_alpha 90
_cell_angle_beta 94.809(7)
_cell_angle_gamma 90
_cell_formula_units_Z 4
_cell_length_a 17.0419(13)
_cell_length_b 14.2566(11)
_cell_length_c 27.6286(16)
_cell_measurement_reflns_used 4273
_cell_measurement_temperature 173(2)
_cell_measurement_theta_max 71.2050
_cell_measurement_theta_min 4.0430
_cell_volume 6689.0(8)
_computing_cell_refinement 'CrysAlisPro 1.171.38.44a (Rigaku OD, 2015)'
_computing_data_collection 'CrysAlisPro 1.171.38.44a (Rigaku OD, 2015)'
_computing_data_reduction 'CrysAlisPro 1.171.38.44a (Rigaku OD, 2015)'
_computing_structure_refinement 'SHELXL-2017/1 (Sheldrick, 2017)'
_computing_structure_solution 'DIRDIFF 2008'
_diffrn_ambient_temperature 173(2)
_diffrn_detector_area_resol_mean 16.1033
_diffrn_measured_fraction_theta_full 0.982
_diffrn_measured_fraction_theta_max 0.982
_diffrn_measurement_device_type 'Xcalibur, Eos, Gemini ultra'
_diffrn_measurement_method '\w scans'
_diffrn_radiation_type CuK\a
_diffrn_radiation_wavelength 1.54184
_diffrn_reflns_av_R_equivalents 0.1048
_diffrn_reflns_av_unetI/netI 0.1411
_diffrn_reflns_Laue_measured_fraction_full 0.982
_diffrn_reflns_Laue_measured_fraction_max 0.982
_diffrn_reflns_limit_h_max 12
_diffrn_reflns_limit_h_min -20
_diffrn_reflns_limit_k_max 17
_diffrn_reflns_limit_k_min -15
_diffrn_reflns_limit_l_max 32
_diffrn_reflns_limit_l_min -32
_diffrn_reflns_number 21319
_diffrn_reflns_point_group_measured_fraction_full 0.982
_diffrn_reflns_point_group_measured_fraction_max 0.982
_diffrn_reflns_theta_full 67.079
_diffrn_reflns_theta_max 67.079
_diffrn_reflns_theta_min 3.961
_diffrn_source 'fine-focus sealed X-ray tube'
_exptl_absorpt_coefficient_mu 2.987
_exptl_absorpt_correction_T_max 1
_exptl_absorpt_correction_T_min 0.30079
_exptl_absorpt_correction_type multi-scan
_exptl_absorpt_process_details
;
CrysAlisPro 1.171.38.44a (Rigaku Oxford Diffraction, 2015)
Empirical absorption correction using spherical harmonics,
 implemented in SCALE3 ABSPACK scaling algorithm.
;
_exptl_crystal_colour 'intense green'
_exptl_crystal_density_diffrn 1.124
_exptl_crystal_description plate
_exptl_crystal_F_000 2472
_exptl_crystal_recrystallization_method 'Re-crystallisation from solvent: n-pentane'
_exptl_crystal_size_max 0.080
_exptl_crystal_size_mid 0.050
_exptl_crystal_size_min 0.010
_refine_diff_density_max 0.700
_refine_diff_density_min -1.136
_refine_diff_density_rms 0.083
_refine_ls_extinction_method none
_refine_ls_goodness_of_fit_ref 0.898
_refine_ls_hydrogen_treatment mixed
_refine_ls_matrix_type full
_refine_ls_number_parameters 671
_refine_ls_number_reflns 11727
_refine_ls_number_restraints 14
_refine_ls_restrained_S_all 0.903
_refine_ls_R_factor_all 0.1514
_refine_ls_R_factor_gt 0.0793
_refine_ls_shift/su_max 0.004
_refine_ls_shift/su_mean 0.000
_refine_ls_structure_factor_coef Fsqd
_refine_ls_weighting_details 'w=1/[\s^2^(Fo^2^)+(0.1439P)^2^] where P=(Fo^2^+2Fc^2^)/3'
_refine_ls_weighting_scheme calc
_refine_ls_wR_factor_gt 0.2020
_refine_ls_wR_factor_ref 0.2566
_reflns_Friedel_coverage 0.000
_reflns_number_gt 5273
_reflns_number_total 11727
_reflns_threshold_expression 'I > 2\s(I)'
_cod_data_source_file c8dt02654h2.cif
_cod_data_source_block 7
_cod_depositor_comments 'Adding full bibliography for 7047563--7047567.cif.'
_cod_database_code 7047566
_shelx_shelxl_version_number 2017/1
_shelx_space_group_comment
;
The symmetry employed for this shelxl refinement is uniquely defined
by the following loop, which should always be used as a source of
symmetry information in preference to the above space-group names.
They are only intended as comments.
;
_shelx_estimated_absorpt_t_min 0.796
_shelx_estimated_absorpt_t_max 0.971
_oxdiff_exptl_absorpt_empirical_full_min 0.436
_oxdiff_exptl_absorpt_empirical_full_max 5.550
_oxdiff_exptl_absorpt_empirical_details
;
Empirical correction (ABSPACK) includes:
- Absorption correction using spherical harmonics
- Frame scaling
;

loop_
_space_group_symop_operation_xyz
'x, y, z'
'-x, y+1/2, -z+1/2'
'-x, -y, -z'
'x, -y-1/2, z-1/2'

loop_
_atom_site_label
_atom_site_type_symbol
_atom_site_fract_x
_atom_site_fract_y
_atom_site_fract_z
_atom_site_U_iso_or_equiv
_atom_site_adp_type
_atom_site_occupancy
_atom_site_site_symmetry_order
_atom_site_calc_flag
_atom_site_refinement_flags_posn
_atom_site_refinement_flags_adp
_atom_site_refinement_flags_occupancy
_atom_site_disorder_assembly
_atom_site_disorder_group
C1 C 0.7481(4) 0.3154(5) 0.7871(2) 0.0535(16) Uani 1 1 d . . . . .
C2 C 0.7697(4) 0.2617(6) 0.9752(2) 0.066(2) Uani 1 1 d . . . . .
C3 C 0.7458(6) 0.4437(7) 0.8497(3) 0.083(3) Uani 1 1 d . . . . .
H3A H 0.749675 0.512277 0.849882 0.125 Uiso 1 1 calc R U . . .
H3B H 0.695282 0.424749 0.861123 0.125 Uiso 1 1 calc R U . . .
H3C H 0.788921 0.417348 0.871244 0.125 Uiso 1 1 calc R U . . .
C4 C 0.7604(6) 0.5727(6) 0.7656(4) 0.091(3) Uani 1 1 d . . . . .
H4A H 0.761613 0.589457 0.800063 0.137 Uiso 1 1 calc R U . . .
H4B H 0.808743 0.594559 0.752410 0.137 Uiso 1 1 calc R U . . .
H4C H 0.714730 0.602285 0.747830 0.137 Uiso 1 1 calc R U . . .
C5 C 0.7525(6) 0.4382(8) 0.6681(3) 0.098(3) Uani 1 1 d . . . . .
H5A H 0.748816 0.380594 0.648626 0.148 Uiso 1 1 calc R U . . .
H5B H 0.708006 0.479259 0.658083 0.148 Uiso 1 1 calc R U . . .
H5C H 0.801956 0.470500 0.663035 0.148 Uiso 1 1 calc R U . . .
C6 C 0.7406(4) 0.2403(6) 0.7050(2) 0.073(2) Uani 1 1 d . . . . .
H6A H 0.741535 0.261562 0.671322 0.110 Uiso 1 1 calc R U . . .
H6B H 0.784820 0.197515 0.712994 0.110 Uiso 1 1 calc R U . . .
H6C H 0.690973 0.207625 0.708890 0.110 Uiso 1 1 calc R U . . .
C7 C 0.7508(4) 0.4141(6) 0.7204(3) 0.068(2) Uani 1 1 d . . . . .
C8 C 0.7543(4) 0.4680(6) 0.7603(3) 0.067(2) Uani 1 1 d . . . . .
C9 C 0.7873(5) 0.3227(7) 1.0047(3) 0.085(3) Uani 1 1 d . . . . .
C16 C 0.6103(3) 0.2338(5) 0.8348(2) 0.0503(15) Uani 1 1 d . . . . .
H16 H 0.600738 0.299442 0.833225 0.060 Uiso 1 1 calc R U . . .
C17 C 0.6153(3) 0.1733(5) 0.7953(2) 0.0515(16) Uani 1 1 d . . . . .
H17 H 0.603665 0.191482 0.762384 0.062 Uiso 1 1 calc R U . . .
C18 C 0.6398(3) 0.0808(5) 0.8101(2) 0.0532(17) Uani 1 1 d . . . . .
C19 C 0.6450(3) 0.0858(5) 0.8633(2) 0.0492(16) Uani 1 1 d . . . . .
C20 C 0.6224(3) 0.1788(5) 0.8780(2) 0.0491(15) Uani 1 1 d . . . . .
C21 C 0.6153(3) 0.1798(5) 0.9298(2) 0.0488(15) Uani 1 1 d . . . . .
C22 C 0.6336(3) 0.0862(5) 0.9447(2) 0.0499(15) Uani 1 1 d . . . . .
H22 H 0.631080 0.064464 0.976994 0.060 Uiso 1 1 calc R U . . .
C23 C 0.6558(3) 0.0296(5) 0.9068(2) 0.0531(16) Uani 1 1 d . . . . .
H23 H 0.674273 -0.033269 0.909212 0.064 Uiso 1 1 calc R U . . .
C24 C 0.8736(3) 0.0881(5) 0.9530(2) 0.0555(18) Uani 1 1 d . . . . .
H24 H 0.884220 0.079398 0.986972 0.067 Uiso 1 1 calc R U . . .
C25 C 0.8952(3) 0.1692(6) 0.9285(2) 0.0564(17) Uani 1 1 d . . . . .
H25 H 0.918088 0.224504 0.942664 0.068 Uiso 1 1 calc R U . . .
C26 C 0.8758(3) 0.1518(5) 0.8779(2) 0.0495(15) Uani 1 1 d . . . . .
C27 C 0.8376(3) 0.0618(5) 0.8734(2) 0.0483(15) Uani 1 1 d . . . . .
C28 C 0.8342(3) 0.0201(5) 0.92194(19) 0.0518(16) Uani 1 1 d . . . . .
C29 C 0.8882(3) 0.1880(5) 0.8303(2) 0.0510(15) Uani 1 1 d . . . . .
C30 C 0.8575(3) 0.1172(5) 0.7978(2) 0.0515(16) Uani 1 1 d . . . . .
H30 H 0.860260 0.119380 0.763663 0.062 Uiso 1 1 calc R U . . .
C31 C 0.8227(3) 0.0438(5) 0.82212(19) 0.0517(16) Uani 1 1 d . . . . .
H31 H 0.794599 -0.007934 0.807562 0.062 Uiso 1 1 calc R U . . .
C32 C 0.9340(7) 0.3947(7) 0.8961(3) 0.103(3) Uani 1 1 d . . . . .
H32A H 0.890527 0.350995 0.899744 0.154 Uiso 1 1 calc R U . . .
H32B H 0.980173 0.375070 0.917212 0.154 Uiso 1 1 calc R U . . .
H32C H 0.918285 0.457983 0.905202 0.154 Uiso 1 1 calc R U . . .
C33 C 0.9546(5) 0.3948(6) 0.8428(3) 0.079(2) Uani 1 1 d . . . . .
H33 H 0.907687 0.421752 0.823498 0.095 Uiso 1 1 calc R U . . .
C34 C 1.0239(7) 0.4642(9) 0.8365(5) 0.146(5) Uani 1 1 d . . . . .
H34A H 1.036555 0.463838 0.802523 0.219 Uiso 1 1 calc R U . . .
H34B H 1.008338 0.527653 0.845448 0.219 Uiso 1 1 calc R U . . .
H34C H 1.070226 0.444740 0.857458 0.219 Uiso 1 1 calc R U . . .
C35 C 1.0651(5) 0.1113(8) 0.8453(4) 0.099(3) Uani 1 1 d . . . . .
H35A H 1.015136 0.083785 0.853430 0.149 Uiso 1 1 calc R U . . .
H35B H 1.074854 0.093710 0.812004 0.149 Uiso 1 1 calc R U . . .
H35C H 1.108004 0.087799 0.867853 0.149 Uiso 1 1 calc R U . . .
C36 C 1.1392(5) 0.2591(10) 0.8362(4) 0.123(4) Uani 1 1 d . . . . .
H36A H 1.137439 0.327608 0.838550 0.185 Uiso 1 1 calc R U . . .
H36B H 1.181841 0.234962 0.858868 0.185 Uiso 1 1 calc R U . . .
H36C H 1.148691 0.240873 0.803019 0.185 Uiso 1 1 calc R U . . .
C37 C 1.0607(4) 0.2181(7) 0.8492(3) 0.078(2) Uani 1 1 d . . . . .
H37 H 1.058097 0.231476 0.884510 0.093 Uiso 1 1 calc R U . . .
C38A C 1.0036(6) 0.1973(7) 0.7251(3) 0.109(4) Uani 1 1 d D . . . .
H38A H 0.993054 0.140356 0.743325 0.163 Uiso 1 1 calc R U . . .
H38B H 0.979427 0.191512 0.691747 0.163 Uiso 1 1 calc R U . . .
H38C H 1.060546 0.205681 0.724501 0.163 Uiso 1 1 calc R U . . .
C39A C 0.9688(8) 0.2818(7) 0.7494(3) 0.120(5) Uani 1 1 d D . . . .
H39A H 0.911588 0.271108 0.739847 0.144 Uiso 1 1 calc R U . . .
C40A C 0.9786(9) 0.3756(8) 0.7270(4) 0.180(8) Uani 1 1 d D . . . .
H40A H 0.953737 0.423534 0.746073 0.269 Uiso 1 1 calc R U . . .
H40B H 1.034815 0.389643 0.726480 0.269 Uiso 1 1 calc R U . . .
H40C H 0.953696 0.375473 0.693725 0.269 Uiso 1 1 calc R U . . .
C50 C 0.4435(5) 0.0953(7) 0.9689(4) 0.094(3) Uani 1 1 d . . . . .
H50A H 0.461968 0.095751 1.003426 0.141 Uiso 1 1 calc R U . . .
H50B H 0.389659 0.070662 0.964871 0.141 Uiso 1 1 calc R U . . .
H50C H 0.478141 0.055507 0.951112 0.141 Uiso 1 1 calc R U . . .
C51 C 0.4446(4) 0.1958(7) 0.9488(3) 0.076(2) Uani 1 1 d . . . . .
H51 H 0.405753 0.233074 0.966036 0.091 Uiso 1 1 calc R U . . .
C52 C 0.4160(5) 0.1953(8) 0.8953(3) 0.098(3) Uani 1 1 d . . . . .
H52A H 0.416689 0.259394 0.882519 0.147 Uiso 1 1 calc R U . . .
H52B H 0.450611 0.155494 0.877493 0.147 Uiso 1 1 calc R U . . .
H52C H 0.362130 0.170649 0.891252 0.147 Uiso 1 1 calc R U . . .
C53 C 0.6192(5) 0.1933(7) 1.0542(2) 0.086(3) Uani 1 1 d . . . . .
H53A H 0.666531 0.181952 1.037300 0.128 Uiso 1 1 calc R U . . .
H53B H 0.634449 0.212139 1.087829 0.128 Uiso 1 1 calc R U . . .
H53C H 0.587713 0.135730 1.054182 0.128 Uiso 1 1 calc R U . . .
C54 C 0.5708(5) 0.2709(8) 1.0285(3) 0.088(3) Uani 1 1 d . . . . .
H54 H 0.603088 0.329358 1.032528 0.106 Uiso 1 1 calc R U . . .
C55 C 0.4952(6) 0.2882(8) 1.0561(3) 0.108(4) Uani 1 1 d . . . . .
H55A H 0.463607 0.338146 1.039780 0.161 Uiso 1 1 calc R U . . .
H55B H 0.464101 0.230381 1.056015 0.161 Uiso 1 1 calc R U . . .
H55C H 0.510838 0.306790 1.089662 0.161 Uiso 1 1 calc R U . . .
C56 C 0.6065(5) 0.4365(7) 0.9390(3) 0.092(3) Uani 1 1 d . . . . .
H56A H 0.653772 0.402002 0.931584 0.138 Uiso 1 1 calc R U . . .
H56B H 0.600159 0.491963 0.918122 0.138 Uiso 1 1 calc R U . . .
H56C H 0.611913 0.456154 0.973149 0.138 Uiso 1 1 calc R U . . .
C57 C 0.5343(5) 0.3731(6) 0.9301(3) 0.077(2) Uani 1 1 d . . . . .
H57 H 0.528450 0.360264 0.894396 0.092 Uiso 1 1 calc R U . . .
C58 C 0.4597(5) 0.4268(7) 0.9417(3) 0.089(3) Uani 1 1 d . . . . .
H58A H 0.413666 0.385920 0.935942 0.133 Uiso 1 1 calc R U . . .
H58B H 0.464862 0.446482 0.975849 0.133 Uiso 1 1 calc R U . . .
H58C H 0.453108 0.482291 0.920822 0.133 Uiso 1 1 calc R U . . .
C59 C 0.8406(4) -0.2003(6) 0.8493(2) 0.066(2) Uani 1 1 d . . . . .
H59A H 0.869983 -0.143917 0.841476 0.100 Uiso 1 1 calc R U . . .
H59B H 0.877457 -0.248276 0.862699 0.100 Uiso 1 1 calc R U . . .
H59C H 0.811614 -0.224246 0.819753 0.100 Uiso 1 1 calc R U . . .
C60 C 0.7825(4) -0.1758(6) 0.8868(2) 0.0587(17) Uani 1 1 d . . . . .
H60 H 0.742741 -0.133125 0.869678 0.070 Uiso 1 1 calc R U . . .
C61 C 0.7367(6) -0.2656(7) 0.8988(3) 0.094(3) Uani 1 1 d . . . . .
H61A H 0.699285 -0.250728 0.922751 0.141 Uiso 1 1 calc R U . . .
H61B H 0.707920 -0.289405 0.869081 0.141 Uiso 1 1 calc R U . . .
H61C H 0.773763 -0.313434 0.912027 0.141 Uiso 1 1 calc R U . . .
C62 C 0.9480(5) -0.2480(7) 0.9651(3) 0.092(3) Uani 1 1 d . . . . .
H62A H 0.939618 -0.278038 0.933198 0.139 Uiso 1 1 calc R U . . .
H62B H 0.910884 -0.273908 0.986836 0.139 Uiso 1 1 calc R U . . .
H62C H 1.002047 -0.259862 0.978790 0.139 Uiso 1 1 calc R U . . .
C63 C 0.9347(4) -0.1415(6) 0.9597(2) 0.067(2) Uani 1 1 d . . . . .
H63 H 0.947587 -0.113989 0.992690 0.080 Uiso 1 1 calc R U . . .
C64 C 0.9944(4) -0.1002(6) 0.9272(3) 0.075(2) Uani 1 1 d . . . . .
H64A H 0.985740 -0.032468 0.923831 0.112 Uiso 1 1 calc R U . . .
H64B H 1.047847 -0.111843 0.941883 0.112 Uiso 1 1 calc R U . . .
H64C H 0.987771 -0.129817 0.895124 0.112 Uiso 1 1 calc R U . . .
C65 C 0.7784(5) -0.2138(7) 1.0211(3) 0.087(3) Uani 1 1 d . . . . .
H65A H 0.769678 -0.264568 0.997356 0.130 Uiso 1 1 calc R U . . .
H65B H 0.831743 -0.218675 1.037158 0.130 Uiso 1 1 calc R U . . .
H65C H 0.739928 -0.218850 1.045457 0.130 Uiso 1 1 calc R U . . .
C66 C 0.7686(4) -0.1186(5) 0.9951(2) 0.0597(18) Uani 1 1 d . . . . .
H66 H 0.712108 -0.114440 0.982223 0.072 Uiso 1 1 calc R U . . .
C67 C 0.7824(4) -0.0380(6) 1.0326(2) 0.072(2) Uani 1 1 d . . . . .
H67A H 0.776179 0.022575 1.015994 0.107 Uiso 1 1 calc R U . . .
H67B H 0.743950 -0.042945 1.056984 0.107 Uiso 1 1 calc R U . . .
H67C H 0.835765 -0.042771 1.048684 0.107 Uiso 1 1 calc R U . . .
N1 N 0.7513(3) 0.4089(5) 0.80027(19) 0.0607(15) Uani 1 1 d . . . . .
N2 N 0.7474(3) 0.3210(4) 0.73743(17) 0.0553(14) Uani 1 1 d . . . . .
Si1 Si 0.96831(11) 0.27280(18) 0.81768(7) 0.0643(6) Uani 1 1 d . . . . .
Si2 Si 0.82874(9) -0.10562(15) 0.94055(6) 0.0520(5) Uani 1 1 d . . . . .
Si3 Si 0.54476(11) 0.25596(16) 0.96080(6) 0.0604(5) Uani 1 1 d . . . . .
Si4 Si 0.60268(10) -0.02297(17) 0.77189(7) 0.0611(5) Uani 1 1 d D . . . .
Ti1 Ti 0.74600(6) 0.17984(9) 0.82988(3) 0.0467(3) Uani 1 1 d . . . . .
Ti2 Ti 0.75220(6) 0.15166(9) 0.92219(3) 0.0488(3) Uani 1 1 d . . . . .
C44 C 0.7340(5) -0.0402(8) 0.7139(3) 0.102(3) Uani 1 1 d . . . . .
H44A H 0.748631 0.020241 0.728999 0.153 Uiso 1 1 calc R U . . .
H44B H 0.781800 -0.075120 0.707952 0.153 Uiso 1 1 calc R U . . .
H44C H 0.702751 -0.029339 0.682976 0.153 Uiso 1 1 calc R U . . .
C45 C 0.6826(6) -0.1001(7) 0.7498(4) 0.104(3) Uani 1 1 d . . . . .
H45 H 0.719239 -0.112732 0.779249 0.125 Uiso 1 1 calc R U . A 1
C46A C 0.6550(7) -0.1958(8) 0.7319(7) 0.206(10) Uani 1 1 d . . . B 1
H46A H 0.624681 -0.225605 0.756335 0.310 Uiso 1 1 calc R U . B 1
H46B H 0.621707 -0.189070 0.701442 0.310 Uiso 1 1 calc R U . B 1
H46C H 0.700756 -0.234851 0.726418 0.310 Uiso 1 1 calc R U . B 1
C10 C 0.4912(13) -0.1764(14) 0.7879(7) 0.155(11) Uani 0.6 1 d D . P C 1
H10A H 0.518804 -0.215480 0.765601 0.232 Uiso 0.6 1 calc R U P C 1
H10B H 0.465884 -0.216575 0.810789 0.232 Uiso 0.6 1 calc R U P C 1
H10C H 0.451097 -0.138668 0.769326 0.232 Uiso 0.6 1 calc R U P C 1
C11 C 0.4911(12) -0.0610(13) 0.8467(7) 0.109(5) Uiso 0.6 1 d D . P C 1
H11A H 0.517921 -0.014300 0.868217 0.164 Uiso 0.6 1 calc R U P C 1
H11B H 0.451085 -0.029962 0.824734 0.164 Uiso 0.6 1 calc R U P C 1
H11C H 0.465872 -0.107869 0.866197 0.164 Uiso 0.6 1 calc R U P C 1
C12 C 0.5351(7) 0.0234(11) 0.7224(5) 0.163(7) Uani 1 1 d D . . . .
H12 H 0.564441 0.079060 0.711208 0.196 Uiso 0.6 1 calc R U P D 1
H12A H 0.514233 0.081342 0.737141 0.196 Uiso 0.4 1 calc R U P E 2
C11A C 0.8132(6) 0.3950(9) 1.0419(4) 0.106(4) Uani 1 1 d . . . . .
C12A C 0.8803(9) 0.4498(10) 1.0249(4) 0.150(6) Uani 1 1 d . . . F 7
H12B H 0.917383 0.406971 1.010956 0.225 Uiso 1 1 d R U . F 7
H12C H 0.860833 0.495461 1.000247 0.225 Uiso 1 1 d R U . F 7
H12D H 0.907013 0.482731 1.052675 0.225 Uiso 1 1 d R U . F 7
C13A C 0.7469(9) 0.4563(15) 1.0535(8) 0.320(17) Uani 1 1 d . . . . .
H13A H 0.704291 0.417655 1.064508 0.480 Uiso 1 1 calc R U . . .
H13B H 0.765145 0.500370 1.079244 0.480 Uiso 1 1 calc R U . . .
H13C H 0.727530 0.491304 1.024396 0.480 Uiso 1 1 calc R U . . .
C14A C 0.8471(9) 0.3442(12) 1.0879(4) 0.171(7) Uani 1 1 d . . . . .
H14A H 0.890794 0.303856 1.080063 0.256 Uiso 1 1 calc R U . . .
H14B H 0.866172 0.390499 1.112364 0.256 Uiso 1 1 calc R U . . .
H14C H 0.805894 0.305784 1.100791 0.256 Uiso 1 1 calc R U . . .
C0AA C 0.4591(8) 0.0672(13) 0.7376(7) 0.109(6) Uani 0.6 1 d D . P G 1
H0AA H 0.470802 0.104893 0.766987 0.164 Uiso 0.6 1 calc R U P G 1
H0AB H 0.435906 0.107317 0.711392 0.164 Uiso 0.6 1 calc R U P G 1
H0AC H 0.421810 0.017382 0.744225 0.164 Uiso 0.6 1 calc R U P G 1
C1AA C 0.5773(18) 0.0644(16) 0.6769(6) 0.137(14) Uani 0.4 1 d D . P G 2
H1AA H 0.621224 0.104970 0.688687 0.205 Uiso 0.4 1 calc R U P G 2
H1AB H 0.597197 0.012376 0.658219 0.205 Uiso 0.4 1 calc R U P G 2
H1AC H 0.539147 0.100787 0.656065 0.205 Uiso 0.4 1 calc R U P G 2
C13 C 0.4619(17) -0.045(2) 0.7203(12) 0.136(11) Uiso 0.4 1 d D . P G 2
H13D H 0.448536 -0.058563 0.753399 0.204 Uiso 0.4 1 calc R U P G 2
H13E H 0.416844 -0.015037 0.702049 0.204 Uiso 0.4 1 calc R U P G 2
H13F H 0.474895 -0.103448 0.704203 0.204 Uiso 0.4 1 calc R U P G 2
C14 C 0.5517(11) -0.1097(11) 0.8167(6) 0.096(4) Uiso 0.6 1 d D . P C 1
H14 H 0.591579 -0.145799 0.837806 0.115 Uiso 0.6 1 calc R U P C 1
C5AA C 0.578(2) -0.167(2) 0.8274(13) 0.158(15) Uiso 0.4 1 d D . P C 2
H5AA H 0.598554 -0.196992 0.799090 0.237 Uiso 0.4 1 calc R U P C 2
H5AB H 0.622190 -0.144481 0.849402 0.237 Uiso 0.4 1 calc R U P C 2
H5AC H 0.547447 -0.212813 0.844423 0.237 Uiso 0.4 1 calc R U P C 2
C4AA C 0.5264(14) -0.0860(17) 0.8110(9) 0.096(4) Uiso 0.4 1 d D . P C 2
H4AA H 0.486131 -0.113402 0.786671 0.115 Uiso 0.4 1 calc R U P C 2
C15 C 0.5263(19) -0.035(2) 0.6786(11) 0.205(13) Uiso 0.6 1 d . . P G 1
H15A H 0.577840 -0.060103 0.671782 0.308 Uiso 0.6 1 calc R U P G 1
H15B H 0.490532 -0.087454 0.683883 0.308 Uiso 0.6 1 calc R U P G 1
H15C H 0.504627 0.002480 0.651049 0.308 Uiso 0.6 1 calc R U P G 1
C1A C 0.4809(18) -0.017(2) 0.8401(11) 0.109(5) Uiso 0.4 1 d D . P C 2
H1AD H 0.452897 0.027449 0.817925 0.164 Uiso 0.4 1 calc R U P C 2
H1AE H 0.442863 -0.051667 0.858031 0.164 Uiso 0.4 1 calc R U P C 2
H1AF H 0.517606 0.016666 0.863011 0.164 Uiso 0.4 1 calc R U P C 2
H H 0.757(3) 0.254(3) 0.8839(15) 0.018(11) Uiso 1 1 d . . . . .

loop_
_atom_site_aniso_label
_atom_site_aniso_U_11
_atom_site_aniso_U_22
_atom_site_aniso_U_33
_atom_site_aniso_U_23
_atom_site_aniso_U_13
_atom_site_aniso_U_12
C1 0.049(3) 0.070(5) 0.043(3) -0.008(3) 0.010(2) 0.005(3)
C2 0.056(4) 0.088(6) 0.054(4) -0.016(4) 0.001(3) 0.014(4)
C3 0.106(6) 0.085(6) 0.061(4) -0.005(4) 0.020(4) 0.016(5)
C4 0.093(6) 0.073(6) 0.111(7) 0.018(6) 0.032(6) 0.007(5)
C5 0.097(6) 0.135(9) 0.065(5) 0.024(5) 0.013(4) -0.017(6)
C6 0.070(4) 0.105(7) 0.045(3) -0.013(4) 0.005(3) -0.009(4)
C7 0.052(4) 0.092(6) 0.062(4) 0.014(4) 0.014(3) 0.001(4)
C8 0.054(4) 0.073(5) 0.075(4) 0.009(4) 0.015(3) 0.009(4)
C9 0.063(4) 0.125(8) 0.067(4) -0.032(5) 0.001(4) 0.018(5)
C16 0.041(3) 0.067(5) 0.043(3) -0.003(3) 0.007(2) 0.007(3)
C17 0.035(3) 0.082(5) 0.037(3) 0.002(3) -0.004(2) 0.008(3)
C18 0.035(3) 0.083(5) 0.042(3) -0.006(3) 0.006(2) 0.003(3)
C19 0.030(2) 0.073(5) 0.045(3) -0.007(3) 0.005(2) 0.007(3)
C20 0.039(3) 0.067(5) 0.042(3) -0.009(3) 0.007(2) 0.004(3)
C21 0.043(3) 0.061(4) 0.043(3) -0.001(3) 0.011(2) 0.016(3)
C22 0.042(3) 0.064(4) 0.045(3) 0.011(3) 0.009(2) 0.010(3)
C23 0.038(3) 0.074(5) 0.047(3) 0.005(3) 0.008(2) 0.013(3)
C24 0.037(3) 0.090(6) 0.038(3) -0.005(3) -0.005(2) 0.010(3)
C25 0.043(3) 0.079(5) 0.047(3) -0.007(3) 0.004(2) -0.006(3)
C26 0.031(2) 0.070(5) 0.047(3) -0.017(3) 0.003(2) -0.002(3)
C27 0.035(3) 0.069(5) 0.040(3) -0.004(3) 0.002(2) 0.000(3)
C28 0.036(3) 0.085(5) 0.035(3) -0.008(3) 0.004(2) -0.005(3)
C29 0.036(3) 0.063(4) 0.055(3) -0.005(3) 0.008(2) -0.014(3)
C30 0.034(3) 0.082(5) 0.040(3) 0.000(3) 0.008(2) 0.002(3)
C31 0.032(3) 0.082(5) 0.041(3) -0.007(3) 0.007(2) -0.004(3)
C32 0.150(10) 0.080(7) 0.074(5) -0.016(5) -0.014(6) -0.001(7)
C33 0.080(5) 0.075(6) 0.079(5) 0.002(5) -0.007(4) -0.008(5)
C34 0.129(10) 0.104(9) 0.196(14) 0.014(9) -0.039(9) -0.059(8)
C35 0.061(5) 0.121(9) 0.118(7) 0.037(7) 0.021(5) 0.015(5)
C36 0.052(5) 0.175(12) 0.145(9) 0.010(9) 0.022(5) -0.012(6)
C37 0.046(4) 0.108(7) 0.079(5) 0.006(5) 0.007(3) -0.013(4)
C38A 0.108(7) 0.153(11) 0.070(5) -0.011(6) 0.041(5) -0.043(7)
C39A 0.185(13) 0.112(9) 0.067(5) -0.008(6) 0.038(7) -0.058(9)
C40A 0.249(18) 0.213(16) 0.089(7) 0.070(9) 0.087(10) 0.125(14)
C50 0.055(4) 0.120(9) 0.110(7) 0.005(6) 0.026(4) -0.001(5)
C51 0.052(4) 0.099(7) 0.078(5) 0.002(5) 0.016(3) 0.020(4)
C52 0.063(5) 0.152(10) 0.079(5) -0.011(6) 0.006(4) 0.018(6)
C53 0.099(6) 0.114(8) 0.043(3) -0.001(4) 0.004(4) 0.018(6)
C54 0.081(5) 0.136(9) 0.049(4) -0.006(5) 0.014(4) 0.028(6)
C55 0.123(8) 0.145(10) 0.060(5) -0.011(5) 0.036(5) 0.041(7)
C56 0.094(6) 0.083(7) 0.105(7) 0.009(5) 0.046(6) 0.029(5)
C57 0.083(5) 0.085(6) 0.067(4) 0.001(4) 0.033(4) 0.023(5)
C58 0.088(6) 0.089(7) 0.091(6) 0.010(5) 0.022(5) 0.037(5)
C59 0.059(4) 0.091(6) 0.050(3) -0.011(4) 0.005(3) 0.015(4)
C60 0.046(3) 0.076(5) 0.055(3) -0.012(4) 0.008(3) 0.001(3)
C61 0.099(7) 0.101(8) 0.087(6) -0.020(5) 0.030(5) -0.030(6)
C62 0.078(5) 0.105(8) 0.093(6) 0.015(5) 0.004(4) 0.049(5)
C63 0.056(4) 0.091(6) 0.053(3) -0.002(4) -0.002(3) 0.020(4)
C64 0.044(3) 0.103(7) 0.076(4) -0.008(5) 0.000(3) 0.013(4)
C65 0.077(5) 0.113(8) 0.073(5) 0.043(5) 0.024(4) 0.022(5)
C66 0.054(3) 0.078(5) 0.048(3) 0.011(3) 0.007(3) 0.018(3)
C67 0.065(4) 0.107(7) 0.043(3) -0.004(4) 0.009(3) -0.003(4)
N1 0.063(3) 0.068(4) 0.052(3) -0.003(3) 0.012(2) 0.003(3)
N2 0.056(3) 0.071(4) 0.040(2) 0.002(3) 0.008(2) 0.000(3)
Si1 0.0527(10) 0.0859(16) 0.0544(9) 0.0017(10) 0.0049(8) -0.0216(10)
Si2 0.0409(8) 0.0731(13) 0.0424(8) 0.0031(8) 0.0051(6) 0.0118(8)
Si3 0.0534(9) 0.0838(15) 0.0458(8) 0.0004(9) 0.0155(7) 0.0203(10)
Si4 0.0438(8) 0.0844(15) 0.0543(9) -0.0174(10) -0.0012(7) -0.0067(9)
Ti1 0.0367(5) 0.0681(8) 0.0354(5) -0.0049(5) 0.0041(4) 0.0013(5)
Ti2 0.0386(5) 0.0716(8) 0.0363(5) -0.0057(5) 0.0036(4) 0.0043(5)
C44 0.076(5) 0.143(10) 0.089(6) -0.055(6) 0.022(5) -0.010(6)
C45 0.086(6) 0.090(7) 0.134(8) -0.049(7) -0.010(6) 0.022(6)
C46A 0.110(9) 0.095(9) 0.41(3) -0.153(14) -0.024(13) 0.020(7)
C10 0.19(2) 0.144(18) 0.141(16) -0.061(14) 0.066(16) -0.138(17)
C12 0.159(12) 0.143(12) 0.167(13) -0.043(10) -0.114(10) -0.009(10)
C11A 0.075(5) 0.143(10) 0.100(7) -0.070(7) 0.000(5) -0.001(6)
C12A 0.199(15) 0.142(12) 0.107(9) -0.051(9) -0.002(9) -0.046(11)
C13A 0.128(11) 0.38(3) 0.43(3) -0.38(3) -0.093(15) 0.098(15)
C14A 0.206(15) 0.233(17) 0.071(6) -0.048(9) 0.002(8) -0.106(14)
C0AA 0.060(8) 0.113(15) 0.153(16) -0.044(13) -0.013(9) 0.005(9)
C1AA 0.29(4) 0.066(15) 0.037(9) -0.015(10) -0.085(16) 0.02(2)

loop_
_atom_type_symbol
_atom_type_description
_atom_type_scat_dispersion_real
_atom_type_scat_dispersion_imag
_atom_type_scat_source
C C 0.0181 0.0091 'International Tables Vol C Tables 4.2.6.8 and 6.1.1.4'
H H 0.0000 0.0000 'International Tables Vol C Tables 4.2.6.8 and 6.1.1.4'
N N 0.0311 0.0180 'International Tables Vol C Tables 4.2.6.8 and 6.1.1.4'
Si Si 0.2541 0.3302 'International Tables Vol C Tables 4.2.6.8 and 6.1.1.4'
Ti Ti 0.2191 1.8069 'International Tables Vol C Tables 4.2.6.8 and 6.1.1.4'

loop_
_geom_angle_atom_site_label_1
_geom_angle_atom_site_label_2
_geom_angle_atom_site_label_3
_geom_angle
N2 C1 N1 101.7(6)
N2 C1 Ti1 124.8(5)
N1 C1 Ti1 133.4(4)
C9 C2 Ti2 173.7(6)
N1 C3 H3A 109.5
N1 C3 H3B 109.5
H3A C3 H3B 109.5
N1 C3 H3C 109.5
H3A C3 H3C 109.5
H3B C3 H3C 109.5
C8 C4 H4A 109.5
C8 C4 H4B 109.5
H4A C4 H4B 109.5
C8 C4 H4C 109.5
H4A C4 H4C 109.5
H4B C4 H4C 109.5
C7 C5 H5A 109.5
C7 C5 H5B 109.5
H5A C5 H5B 109.5
C7 C5 H5C 109.5
H5A C5 H5C 109.5
H5B C5 H5C 109.5
N2 C6 H6A 109.5
N2 C6 H6B 109.5
H6A C6 H6B 109.5
N2 C6 H6C 109.5
H6A C6 H6C 109.5
H6B C6 H6C 109.5
C8 C7 N2 105.3(6)
C8 C7 C5 131.5(9)
N2 C7 C5 123.1(8)
C7 C8 N1 107.7(7)
C7 C8 C4 130.4(8)
N1 C8 C4 122.0(7)
C2 C9 C11A 176.8(9)
C17 C16 C20 107.4(6)
C17 C16 Ti1 69.2(3)
C20 C16 Ti1 78.7(3)
C17 C16 H16 126.3
C20 C16 H16 126.3
Ti1 C16 H16 117.8
C16 C17 C18 112.3(5)
C16 C17 Ti1 77.0(3)
C18 C17 Ti1 71.1(3)
C16 C17 H17 123.8
C18 C17 H17 123.8
Ti1 C17 H17 119.5
C17 C18 C19 103.5(6)
C17 C18 Si4 119.0(4)
C19 C18 Si4 125.8(5)
C17 C18 Ti1 73.2(4)
C19 C18 Ti1 75.8(4)
Si4 C18 Ti1 145.3(3)
C23 C19 C20 107.1(5)
C23 C19 C18 143.2(7)
C20 C19 C18 109.2(6)
C23 C19 Ti1 125.4(4)
C20 C19 Ti1 79.3(4)
C18 C19 Ti1 68.3(3)
C23 C19 Ti2 68.6(4)
C20 C19 Ti2 71.0(3)
C18 C19 Ti2 130.1(4)
Ti1 C19 Ti2 62.70(15)
C16 C20 C19 107.0(5)
C16 C20 C21 143.4(6)
C19 C20 C21 109.4(6)
C16 C20 Ti2 124.1(4)
C19 C20 Ti2 75.3(3)
C21 C20 Ti2 70.0(3)
C16 C20 Ti1 68.5(3)
C19 C20 Ti1 67.3(3)
C21 C20 Ti1 130.5(4)
Ti2 C20 Ti1 61.28(13)
C22 C21 C20 104.0(5)
C22 C21 Si3 123.0(4)
C20 C21 Si3 124.5(5)
C22 C21 Ti2 71.1(3)
C20 C21 Ti2 75.4(3)
Si3 C21 Ti2 143.3(4)
C23 C22 C21 113.1(5)
C23 C22 Ti2 74.9(4)
C21 C22 Ti2 74.1(3)
C23 C22 H22 123.4
C21 C22 H22 123.4
Ti2 C22 H22 119.0
C22 C23 C19 106.2(6)
C22 C23 Ti2 70.9(4)
C19 C23 Ti2 77.5(4)
C22 C23 H23 126.9
C19 C23 H23 126.9
Ti2 C23 H23 116.9
C25 C24 C28 113.6(5)
C25 C24 Ti2 76.5(4)
C28 C24 Ti2 71.8(4)
C25 C24 H24 123.2
C28 C24 H24 123.2
Ti2 C24 H24 119.8
C24 C25 C26 106.2(6)
C24 C25 Ti2 69.5(3)
C26 C25 Ti2 76.4(3)
C24 C25 H25 126.9
C26 C25 H25 126.9
Ti2 C25 H25 119.2
C25 C26 C27 107.7(6)
C25 C26 C29 142.0(6)
C27 C26 C29 109.9(5)
C25 C26 Ti1 127.5(4)
C27 C26 Ti1 74.0(3)
C29 C26 Ti1 69.7(3)
C25 C26 Ti2 70.1(3)
C27 C26 Ti2 69.6(3)
C29 C26 Ti2 129.3(4)
Ti1 C26 Ti2 61.51(13)
C26 C27 C31 106.5(5)
C26 C27 C28 109.5(5)
C31 C27 C28 143.7(7)
C26 C27 Ti2 76.7(3)
C31 C27 Ti2 125.1(4)
C28 C27 Ti2 68.7(3)
C26 C27 Ti1 72.8(4)
C31 C27 Ti1 66.4(4)
C28 C27 Ti1 129.2(4)
Ti2 C27 Ti1 62.54(16)
C24 C28 C27 102.7(6)
C24 C28 Si2 121.2(5)
C27 C28 Si2 130.1(5)
C24 C28 Ti2 72.8(4)
C27 C28 Ti2 75.4(4)
Si2 C28 Ti2 136.5(3)
C30 C29 C26 104.2(5)
C30 C29 Si1 125.2(4)
C26 C29 Si1 124.3(4)
C30 C29 Ti1 69.4(3)
C26 C29 Ti1 76.3(3)
Si1 C29 Ti1 140.5(4)
C31 C30 C29 112.2(5)
C31 C30 Ti1 73.4(3)
C29 C30 Ti1 76.0(3)
C31 C30 H30 123.9
C29 C30 H30 123.9
Ti1 C30 H30 118.2
C30 C31 C27 106.9(6)
C30 C31 Ti1 71.9(4)
C27 C31 Ti1 79.5(4)
C30 C31 H31 126.6
C27 C31 H31 126.6
Ti1 C31 H31 114.4
C33 C32 H32A 109.5
C33 C32 H32B 109.5
H32A C32 H32B 109.5
C33 C32 H32C 109.5
H32A C32 H32C 109.5
H32B C32 H32C 109.5
C32 C33 C34 110.0(9)
C32 C33 Si1 113.2(6)
C34 C33 Si1 115.0(7)
C32 C33 H33 105.9
C34 C33 H33 105.9
Si1 C33 H33 105.9
C33 C34 H34A 109.5
C33 C34 H34B 109.5
H34A C34 H34B 109.5
C33 C34 H34C 109.5
H34A C34 H34C 109.5
H34B C34 H34C 109.5
C37 C35 H35A 109.5
C37 C35 H35B 109.5
H35A C35 H35B 109.5
C37 C35 H35C 109.5
H35A C35 H35C 109.5
H35B C35 H35C 109.5
C37 C36 H36A 109.5
C37 C36 H36B 109.5
H36A C36 H36B 109.5
C37 C36 H36C 109.5
H36A C36 H36C 109.5
H36B C36 H36C 109.5
C35 C37 C36 108.4(8)
C35 C37 Si1 114.8(6)
C36 C37 Si1 116.3(7)
C35 C37 H37 105.4
C36 C37 H37 105.4
Si1 C37 H37 105.4
C39A C38A H38A 109.5
C39A C38A H38B 109.5
H38A C38A H38B 109.5
C39A C38A H38C 109.5
H38A C38A H38C 109.5
H38B C38A H38C 109.5
C40A C39A C38A 117.7(8)
C40A C39A Si1 119.1(7)
C38A C39A Si1 114.9(7)
C40A C39A H39A 99.7
C38A C39A H39A 99.7
Si1 C39A H39A 99.7
C39A C40A H40A 109.5
C39A C40A H40B 109.5
H40A C40A H40B 109.5
C39A C40A H40C 109.5
H40A C40A H40C 109.5
H40B C40A H40C 109.5
C51 C50 H50A 109.5
C51 C50 H50B 109.5
H50A C50 H50B 109.5
C51 C50 H50C 109.5
H50A C50 H50C 109.5
H50B C50 H50C 109.5
C52 C51 C50 109.6(9)
C52 C51 Si3 112.3(6)
C50 C51 Si3 113.1(6)
C52 C51 H51 107.2
C50 C51 H51 107.2
Si3 C51 H51 107.2
C51 C52 H52A 109.5
C51 C52 H52B 109.5
H52A C52 H52B 109.5
C51 C52 H52C 109.5
H52A C52 H52C 109.5
H52B C52 H52C 109.5
C54 C53 H53A 109.5
C54 C53 H53B 109.5
H53A C53 H53B 109.5
C54 C53 H53C 109.5
H53A C53 H53C 109.5
H53B C53 H53C 109.5
C53 C54 C55 108.8(7)
C53 C54 Si3 116.8(6)
C55 C54 Si3 111.3(6)
C53 C54 H54 106.4
C55 C54 H54 106.4
Si3 C54 H54 106.4
C54 C55 H55A 109.5
C54 C55 H55B 109.5
H55A C55 H55B 109.5
C54 C55 H55C 109.5
H55A C55 H55C 109.5
H55B C55 H55C 109.5
C57 C56 H56A 109.5
C57 C56 H56B 109.5
H56A C56 H56B 109.5
C57 C56 H56C 109.5
H56A C56 H56C 109.5
H56B C56 H56C 109.5
C56 C57 C58 109.8(8)
C56 C57 Si3 114.1(6)
C58 C57 Si3 113.4(6)
C56 C57 H57 106.3
C58 C57 H57 106.3
Si3 C57 H57 106.3
C57 C58 H58A 109.5
C57 C58 H58B 109.5
H58A C58 H58B 109.5
C57 C58 H58C 109.5
H58A C58 H58C 109.5
H58B C58 H58C 109.5
C60 C59 H59A 109.5
C60 C59 H59B 109.5
H59A C59 H59B 109.5
C60 C59 H59C 109.5
H59A C59 H59C 109.5
H59B C59 H59C 109.5
C59 C60 C61 108.8(6)
C59 C60 Si2 113.5(5)
C61 C60 Si2 116.8(5)
C59 C60 H60 105.6
C61 C60 H60 105.6
Si2 C60 H60 105.6
C60 C61 H61A 109.5
C60 C61 H61B 109.5
H61A C61 H61B 109.5
C60 C61 H61C 109.5
H61A C61 H61C 109.5
H61B C61 H61C 109.5
C63 C62 H62A 109.5
C63 C62 H62B 109.5
H62A C62 H62B 109.5
C63 C62 H62C 109.5
H62A C62 H62C 109.5
H62B C62 H62C 109.5
C64 C63 C62 109.7(6)
C64 C63 Si2 113.3(5)
C62 C63 Si2 114.8(6)
C64 C63 H63 106.1
C62 C63 H63 106.1
Si2 C63 H63 106.1
C63 C64 H64A 109.5
C63 C64 H64B 109.5
H64A C64 H64B 109.5
C63 C64 H64C 109.5
H64A C64 H64C 109.5
H64B C64 H64C 109.5
C66 C65 H65A 109.5
C66 C65 H65B 109.5
H65A C65 H65B 109.5
C66 C65 H65C 109.5
H65A C65 H65C 109.5
H65B C65 H65C 109.5
C65 C66 C67 109.6(6)
C65 C66 Si2 114.3(5)
C67 C66 Si2 113.4(5)
C65 C66 H66 106.3
C67 C66 H66 106.3
Si2 C66 H66 106.3
C66 C67 H67A 109.5
C66 C67 H67B 109.5
H67A C67 H67B 109.5
C66 C67 H67C 109.5
H67A C67 H67C 109.5
H67B C67 H67C 109.5
C1 N1 C8 112.2(6)
C1 N1 C3 124.6(6)
C8 N1 C3 123.0(7)
C1 N2 C7 113.1(6)
C1 N2 C6 124.2(6)
C7 N2 C6 122.7(6)
C29 Si1 C39A 107.0(4)
C29 Si1 C33 114.2(3)
C39A Si1 C33 108.3(4)
C29 Si1 C37 103.8(3)
C39A Si1 C37 114.3(5)
C33 Si1 C37 109.4(4)
C28 Si2 C66 110.7(3)
C28 Si2 C60 108.4(3)
C66 Si2 C60 110.6(3)
C28 Si2 C63 105.4(3)
C66 Si2 C63 108.4(3)
C60 Si2 C63 113.3(3)
C57 Si3 C21 110.4(3)
C57 Si3 C54 110.6(4)
C21 Si3 C54 114.1(3)
C57 Si3 C51 105.8(4)
C21 Si3 C51 104.9(3)
C54 Si3 C51 110.6(4)
C12 Si4 C45 113.1(6)
C12 Si4 C18 107.0(5)
C45 Si4 C18 114.7(4)
C12 Si4 C4AA 99.9(10)
C45 Si4 C4AA 115.9(8)
C18 Si4 C4AA 104.7(8)
C12 Si4 C14 114.0(8)
C45 Si4 C14 101.6(7)
C18 Si4 C14 106.3(5)
C1 Ti1 C18 116.2(2)
C1 Ti1 C30 94.6(2)
C18 Ti1 C30 108.7(2)
C1 Ti1 C17 83.0(2)
C18 Ti1 C17 35.7(2)
C30 Ti1 C17 127.1(2)
C1 Ti1 C31 128.4(2)
C18 Ti1 C31 84.6(2)
C30 Ti1 C31 34.7(2)
C17 Ti1 C31 116.3(2)
C1 Ti1 C19 135.4(2)
C18 Ti1 C19 35.93(19)
C30 Ti1 C19 123.9(2)
C17 Ti1 C19 56.9(2)
C31 Ti1 C19 89.8(2)
C1 Ti1 C29 84.4(2)
C18 Ti1 C29 142.0(2)
C30 Ti1 C29 34.6(2)
C17 Ti1 C29 156.4(2)
C31 Ti1 C29 58.6(2)
C19 Ti1 C29 140.0(2)
C1 Ti1 C16 79.5(2)
C18 Ti1 C16 59.0(2)
C30 Ti1 C16 160.2(2)
C17 Ti1 C16 33.8(2)
C31 Ti1 C16 142.7(2)
C19 Ti1 C16 56.6(2)
C29 Ti1 C16 158.6(3)
C1 Ti1 C26 111.1(2)
C18 Ti1 C26 131.4(2)
C30 Ti1 C26 55.42(19)
C17 Ti1 C26 165.9(2)
C31 Ti1 C26 56.5(2)
C19 Ti1 C26 109.4(2)
C29 Ti1 C26 33.99(19)
C16 Ti1 C26 144.35(18)
C1 Ti1 C27 141.2(2)
C18 Ti1 C27 98.4(2)
C30 Ti1 C27 55.80(19)
C17 Ti1 C27 133.8(2)
C31 Ti1 C27 34.09(18)
C19 Ti1 C27 83.1(2)
C29 Ti1 C27 56.9(2)
C16 Ti1 C27 136.8(2)
C26 Ti1 C27 33.1(2)
C1 Ti1 Ti2 130.39(16)
C18 Ti1 Ti2 96.02(15)
C30 Ti1 Ti2 110.36(15)
C17 Ti1 Ti2 110.81(14)
C31 Ti1 Ti2 89.12(14)
C19 Ti1 Ti2 60.52(14)
C29 Ti1 Ti2 92.59(15)
C16 Ti1 Ti2 87.39(13)
C26 Ti1 Ti2 59.42(13)
C27 Ti1 Ti2 56.81(13)
C1 Ti1 C20 108.8(2)
C18 Ti1 C20 57.7(2)
C30 Ti1 C20 156.3(2)
C17 Ti1 C20 54.77(18)
C31 Ti1 C20 121.6(2)
C19 Ti1 C20 33.4(2)
C29 Ti1 C20 148.8(2)
C16 Ti1 C20 32.82(19)
C26 Ti1 C20 116.53(18)
C27 Ti1 C20 104.39(19)
Ti2 Ti1 C20 57.12(13)
C1 Ti1 H 85.7(14)
C18 Ti1 H 124.7(13)
C30 Ti1 H 120.0(14)
C17 Ti1 H 112.6(14)
C31 Ti1 H 122.2(14)
C19 Ti1 H 92.2(13)
C29 Ti1 H 86.2(13)
C16 Ti1 H 78.7(14)
C26 Ti1 H 68.7(14)
C27 Ti1 H 88.9(14)
Ti2 Ti1 H 44.8(14)
C20 Ti1 H 67.4(13)
C2 Ti2 C28 122.6(2)
C2 Ti2 C24 88.1(3)
C28 Ti2 C24 35.4(2)
C2 Ti2 C22 100.5(3)
C28 Ti2 C22 102.1(2)
C24 Ti2 C22 120.0(2)
C2 Ti2 C21 84.2(2)
C28 Ti2 C21 136.1(2)
C24 Ti2 C21 150.1(2)
C22 Ti2 C21 34.8(2)
C2 Ti2 C23 134.6(2)
C28 Ti2 C23 79.5(2)
C24 Ti2 C23 110.6(2)
C22 Ti2 C23 34.1(2)
C21 Ti2 C23 58.7(2)
C2 Ti2 C27 135.0(2)
C28 Ti2 C27 35.9(2)
C24 Ti2 C27 56.5(2)
C22 Ti2 C27 120.3(2)
C21 Ti2 C27 140.4(2)
C23 Ti2 C27 87.3(2)
C2 Ti2 C25 78.2(2)
C28 Ti2 C25 59.3(2)
C24 Ti2 C25 34.0(2)
C22 Ti2 C25 153.5(2)
C21 Ti2 C25 162.0(2)
C23 Ti2 C25 138.5(2)
C27 Ti2 C25 56.8(2)
C2 Ti2 C20 106.9(2)
C28 Ti2 C20 129.4(2)
C24 Ti2 C20 164.8(2)
C22 Ti2 C20 55.9(2)
C21 Ti2 C20 34.63(18)
C23 Ti2 C20 57.0(2)
C27 Ti2 C20 111.23(19)
C25 Ti2 C20 150.2(2)
C2 Ti2 C26 104.8(2)
C28 Ti2 C26 58.4(2)
C24 Ti2 C26 55.3(2)
C22 Ti2 C26 153.8(2)
C21 Ti2 C26 154.4(2)
C23 Ti2 C26 120.0(2)
C27 Ti2 C26 33.7(2)
C25 Ti2 C26 33.45(18)
C20 Ti2 C26 120.68(19)
C2 Ti2 C19 139.7(2)
C28 Ti2 C19 95.7(2)
C24 Ti2 C19 131.1(2)
C22 Ti2 C19 55.39(19)
C21 Ti2 C19 57.39(19)
C23 Ti2 C19 33.9(2)
C27 Ti2 C19 83.17(18)
C25 Ti2 C19 138.45(19)
C20 Ti2 C19 33.7(2)
C26 Ti2 C19 106.03(18)
C2 Ti2 Ti1 123.6(2)
C28 Ti2 Ti1 95.57(13)
C24 Ti2 Ti1 112.34(14)
C22 Ti2 Ti1 110.97(15)
C21 Ti2 Ti1 95.85(14)
C23 Ti2 Ti1 88.11(14)
C27 Ti2 Ti1 60.65(15)
C25 Ti2 Ti1 90.71(15)
C20 Ti2 Ti1 61.60(13)
C26 Ti2 Ti1 59.08(14)
C19 Ti2 Ti1 56.78(14)
C2 Ti2 H 78.4(14)
C28 Ti2 H 126.1(13)
C24 Ti2 H 116.2(14)
C22 Ti2 H 123.7(14)
C21 Ti2 H 90.5(13)
C23 Ti2 H 123.0(14)
C27 Ti2 H 92.5(13)
C25 Ti2 H 82.3(14)
C20 Ti2 H 70.5(14)
C26 Ti2 H 68.6(13)
C19 Ti2 H 89.4(14)
Ti1 Ti2 H 45.2(14)
C45 C44 H44A 109.5
C45 C44 H44B 109.5
H44A C44 H44B 109.5
C45 C44 H44C 109.5
H44A C44 H44C 109.5
H44B C44 H44C 109.5
C46A C45 C44 116.4(11)
C46A C45 Si4 114.7(8)
C44 C45 Si4 109.4(7)
C46A C45 H45 105.0
C44 C45 H45 105.0
Si4 C45 H45 105.0
C45 C46A H46A 109.5
C45 C46A H46B 109.5
H46A C46A H46B 109.5
C45 C46A H46C 109.5
H46A C46A H46C 109.5
H46B C46A H46C 109.5
C14 C10 H10A 109.5
C14 C10 H10B 109.5
H10A C10 H10B 109.5
C14 C10 H10C 109.5
H10A C10 H10C 109.5
H10B C10 H10C 109.5
C14 C11 H11A 109.5
C14 C11 H11B 109.5
H11A C11 H11B 109.5
C14 C11 H11C 109.5
H11A C11 H11C 109.5
H11B C11 H11C 109.5
C15 C12 C0AA 115.4(16)
C13 C12 C1AA 126.8(17)
C15 C12 Si4 115.0(16)
C0AA C12 Si4 115.8(12)
C13 C12 Si4 104.4(16)
C1AA C12 Si4 114.8(10)
C15 C12 H12 102.6
C0AA C12 H12 102.6
Si4 C12 H12 102.6
C13 C12 H12A 102.5
C1AA C12 H12A 102.5
Si4 C12 H12A 102.5
C13A C11A C12A 112.1(15)
C13A C11A C9 111.6(8)
C12A C11A C9 109.5(8)
C13A C11A C14A 109.8(13)
C12A C11A C14A 105.3(10)
C9 C11A C14A 108.3(11)
C11A C12A H12B 109.5
C11A C12A H12C 110.1
H12B C12A H12C 109.5
C11A C12A H12D 108.8
H12B C12A H12D 109.4
H12C C12A H12D 109.5
C11A C13A H13A 109.5
C11A C13A H13B 109.5
H13A C13A H13B 109.5
C11A C13A H13C 109.5
H13A C13A H13C 109.5
H13B C13A H13C 109.5
C11A C14A H14A 109.5
C11A C14A H14B 109.5
H14A C14A H14B 109.5
C11A C14A H14C 109.5
H14A C14A H14C 109.5
H14B C14A H14C 109.5
C12 C0AA H0AA 109.5
C12 C0AA H0AB 109.5
H0AA C0AA H0AB 109.5
C12 C0AA H0AC 109.5
H0AA C0AA H0AC 109.5
H0AB C0AA H0AC 109.5
C12 C1AA H1AA 109.5
C12 C1AA H1AB 109.5
H1AA C1AA H1AB 109.5
C12 C1AA H1AC 109.5
H1AA C1AA H1AC 109.5
H1AB C1AA H1AC 109.5
C12 C13 H13D 109.5
C12 C13 H13E 109.5
H13D C13 H13E 109.5
C12 C13 H13F 109.5
H13D C13 H13F 109.5
H13E C13 H13F 109.5
C11 C14 C10 96.0(14)
C11 C14 Si4 113.5(12)
C10 C14 Si4 111.2(11)
C11 C14 H14 111.7
C10 C14 H14 111.7
Si4 C14 H14 111.7
C4AA C5AA H5AA 109.5
C4AA C5AA H5AB 109.5
H5AA C5AA H5AB 109.5
C4AA C5AA H5AC 109.5
H5AA C5AA H5AC 109.5
H5AB C5AA H5AC 109.5
C5AA C4AA C1A 131(2)
C5AA C4AA Si4 96.8(19)
C1A C4AA Si4 112.6(17)
C5AA C4AA H4AA 104.8
C1A C4AA H4AA 104.8
Si4 C4AA H4AA 104.8
C12 C15 H15A 109.5
C12 C15 H15B 109.5
H15A C15 H15B 109.5
C12 C15 H15C 109.5
H15A C15 H15C 109.5
H15B C15 H15C 109.5
C4AA C1A H1AD 109.5
C4AA C1A H1AE 109.5
H1AD C1A H1AE 109.5
C4AA C1A H1AF 109.5
H1AD C1A H1AF 109.5
H1AE C1A H1AF 109.5

loop_
_geom_bond_atom_site_label_1
_geom_bond_atom_site_label_2
_geom_bond_distance
C1 N2 1.374(7)
C1 N1 1.381(9)
C1 Ti1 2.267(7)
C2 C9 1.212(11)
C2 Ti2 2.150(8)
C3 N1 1.464(9)
C3 H3A 0.9800
C3 H3B 0.9800
C3 H3C 0.9800
C4 C8 1.502(11)
C4 H4A 0.9800
C4 H4B 0.9800
C4 H4C 0.9800
C5 C7 1.488(10)
C5 H5A 0.9800
C5 H5B 0.9800
C5 H5C 0.9800
C6 N2 1.457(9)
C6 H6A 0.9800
C6 H6B 0.9800
C6 H6C 0.9800
C7 C8 1.341(11)
C7 N2 1.411(10)
C8 N1 1.394(9)
C9 C11A 1.496(12)
C16 C17 1.400(9)
C16 C20 1.428(9)
C16 Ti1 2.451(6)
C16 H16 0.9500
C17 C18 1.432(10)
C17 Ti1 2.351(5)
C17 H17 0.9500
C18 C19 1.468(8)
C18 Si4 1.895(7)
C18 Ti1 2.324(7)
C19 C23 1.443(9)
C19 C20 1.448(9)
C19 Ti1 2.424(6)
C19 Ti2 2.523(6)
C20 C21 1.448(7)
C20 Ti2 2.466(6)
C20 Ti1 2.583(5)
C21 C22 1.422(9)
C21 Si3 1.878(6)
C21 Ti2 2.395(5)
C22 C23 1.399(9)
C22 Ti2 2.356(6)
C22 H22 0.9500
C23 Ti2 2.406(7)
C23 H23 0.9500
C24 C25 1.404(10)
C24 C28 1.424(9)
C24 Ti2 2.351(6)
C24 H24 0.9500
C25 C26 1.431(8)
C25 Ti2 2.441(6)
C25 H25 0.9500
C26 C27 1.439(9)
C26 C29 1.446(8)
C26 Ti1 2.514(6)
C26 Ti2 2.523(5)
C27 C31 1.442(8)
C27 C28 1.472(8)
C27 Ti2 2.429(6)
C27 Ti1 2.530(7)
C28 Si2 1.869(8)
C28 Ti2 2.339(7)
C29 C30 1.420(9)
C29 Si1 1.877(6)
C29 Ti1 2.426(5)
C30 C31 1.402(9)
C30 Ti1 2.340(5)
C30 H30 0.9500
C31 Ti1 2.358(7)
C31 H31 0.9500
C32 C33 1.541(11)
C32 H32A 0.9800
C32 H32B 0.9800
C32 H32C 0.9800
C33 C34 1.562(12)
C33 Si1 1.895(9)
C33 H33 1.0000
C34 H34A 0.9800
C34 H34B 0.9800
C34 H34C 0.9800
C35 C37 1.529(13)
C35 H35A 0.9800
C35 H35B 0.9800
C35 H35C 0.9800
C36 C37 1.530(11)
C36 H36A 0.9800
C36 H36B 0.9800
C36 H36C 0.9800
C37 Si1 1.901(8)
C37 H37 1.0000
C38A C39A 1.525(8)
C38A H38A 0.9800
C38A H38B 0.9800
C38A H38C 0.9800
C39A C40A 1.489(9)
C39A Si1 1.891(9)
C39A H39A 1.0000
C40A H40A 0.9800
C40A H40B 0.9800
C40A H40C 0.9800
C50 C51 1.536(12)
C50 H50A 0.9800
C50 H50B 0.9800
C50 H50C 0.9800
C51 C52 1.518(11)
C51 Si3 1.915(8)
C51 H51 1.0000
C52 H52A 0.9800
C52 H52B 0.9800
C52 H52C 0.9800
C53 C54 1.520(12)
C53 H53A 0.9800
C53 H53B 0.9800
C53 H53C 0.9800
C54 C55 1.568(11)
C54 Si3 1.899(7)
C54 H54 1.0000
C55 H55A 0.9800
C55 H55B 0.9800
C55 H55C 0.9800
C56 C57 1.530(12)
C56 H56A 0.9800
C56 H56B 0.9800
C56 H56C 0.9800
C57 C58 1.542(10)
C57 Si3 1.875(9)
C57 H57 1.0000
C58 H58A 0.9800
C58 H58B 0.9800
C58 H58C 0.9800
C59 C60 1.532(8)
C59 H59A 0.9800
C59 H59B 0.9800
C59 H59C 0.9800
C60 C61 1.550(11)
C60 Si2 1.905(7)
C60 H60 1.0000
C61 H61A 0.9800
C61 H61B 0.9800
C61 H61C 0.9800
C62 C63 1.541(11)
C62 H62A 0.9800
C62 H62B 0.9800
C62 H62C 0.9800
C63 C64 1.529(10)
C63 Si2 1.908(7)
C63 H63 1.0000
C64 H64A 0.9800
C64 H64B 0.9800
C64 H64C 0.9800
C65 C66 1.540(10)
C65 H65A 0.9800
C65 H65B 0.9800
C65 H65C 0.9800
C66 C67 1.553(10)
C66 Si2 1.900(6)
C66 H66 1.0000
C67 H67A 0.9800
C67 H67B 0.9800
C67 H67C 0.9800
Si4 C12 1.835(12)
Si4 C45 1.891(9)
Si4 C4AA 1.976(16)
Si4 C14 1.999(14)
Ti1 Ti2 2.5753(14)
Ti1 H 1.83(4)
Ti2 H 1.81(5)
C44 C45 1.622(14)
C44 H44A 0.9800
C44 H44B 0.9800
C44 H44C 0.9800
C45 C46A 1.512(13)
C45 H45 1.0000
C46A H46A 0.9800
C46A H46B 0.9800
C46A H46C 0.9800
C10 C14 1.569(16)
C10 H10A 0.9800
C10 H10B 0.9800
C10 H10C 0.9800
C11 C14 1.543(15)
C11 H11A 0.9800
C11 H11B 0.9800
C11 H11C 0.9800
C12 C15 1.47(3)
C12 C0AA 1.529(15)
C12 C13 1.580(19)
C12 C1AA 1.609(18)
C12 H12 1.0000
C12 H12A 1.0000
C11A C13A 1.485(15)
C11A C12A 1.492(15)
C11A C14A 1.533(17)
C12A H12B 0.9805
C12A H12C 0.9793
C12A H12D 0.9798
C13A H13A 0.9800
C13A H13B 0.9800
C13A H13C 0.9800
C14A H14A 0.9800
C14A H14B 0.9800
C14A H14C 0.9800
C0AA H0AA 0.9800
C0AA H0AB 0.9800
C0AA H0AC 0.9800
C1AA H1AA 0.9800
C1AA H1AB 0.9800
C1AA H1AC 0.9800
C13 H13D 0.9800
C13 H13E 0.9800
C13 H13F 0.9800
C14 H14 1.0000
C5AA C4AA 1.500(18)
C5AA H5AA 0.9800
C5AA H5AB 0.9800
C5AA H5AC 0.9800
C4AA C1A 1.520(17)
C4AA H4AA 1.0000
C15 H15A 0.9800
C15 H15B 0.9800
C15 H15C 0.9800
C1A H1AD 0.9800
C1A H1AE 0.9800
C1A H1AF 0.9800

loop_
_geom_torsion_atom_site_label_1
_geom_torsion_atom_site_label_2
_geom_torsion_atom_site_label_3
_geom_torsion_atom_site_label_4
_geom_torsion
N2 C7 C8 N1 -1.2(8)
C5 C7 C8 N1 -179.2(8)
N2 C7 C8 C4 178.7(8)
C5 C7 C8 C4 0.6(15)
C20 C16 C17 C18 -7.1(7)
Ti1 C16 C17 C18 63.0(4)
C20 C16 C17 Ti1 -70.2(4)
C16 C17 C18 C19 3.7(6)
Ti1 C17 C18 C19 70.3(4)
C16 C17 C18 Si4 148.8(4)
Ti1 C17 C18 Si4 -144.6(4)
C16 C17 C18 Ti1 -66.6(4)
C17 C18 C19 C23 171.0(7)
Si4 C18 C19 C23 29.1(10)
Ti1 C18 C19 C23 -120.6(8)
C17 C18 C19 C20 1.1(6)
Si4 C18 C19 C20 -140.8(5)
Ti1 C18 C19 C20 69.5(4)
C17 C18 C19 Ti1 -68.4(4)
Si4 C18 C19 Ti1 149.7(5)
C17 C18 C19 Ti2 -79.9(6)
Si4 C18 C19 Ti2 138.2(4)
Ti1 C18 C19 Ti2 -11.4(5)
C17 C16 C20 C19 7.4(6)
Ti1 C16 C20 C19 -56.3(4)
C17 C16 C20 C21 -166.5(8)
Ti1 C16 C20 C21 129.7(9)
C17 C16 C20 Ti2 90.9(6)
Ti1 C16 C20 Ti2 27.2(4)
C17 C16 C20 Ti1 63.7(4)
C23 C19 C20 C16 -179.0(5)
C18 C19 C20 C16 -5.3(6)
Ti1 C19 C20 C16 57.1(4)
Ti2 C19 C20 C16 121.7(4)
C23 C19 C20 C21 -2.8(7)
C18 C19 C20 C21 170.9(5)
Ti1 C19 C20 C21 -126.7(5)
Ti2 C19 C20 C21 -62.1(4)
C23 C19 C20 Ti2 59.4(4)
C18 C19 C20 Ti2 -127.0(4)
Ti1 C19 C20 Ti2 -64.62(12)
C23 C19 C20 Ti1 124.0(4)
C18 C19 C20 Ti1 -62.3(4)
Ti2 C19 C20 Ti1 64.62(12)
C16 C20 C21 C22 173.6(8)
C19 C20 C21 C22 -0.3(7)
Ti2 C20 C21 C22 -65.8(4)
Ti1 C20 C21 C22 -76.5(7)
C16 C20 C21 Si3 25.1(13)
C19 C20 C21 Si3 -148.7(5)
Ti2 C20 C21 Si3 145.8(6)
Ti1 C20 C21 Si3 135.0(4)
C16 C20 C21 Ti2 -120.6(9)
C19 C20 C21 Ti2 65.5(4)
Ti1 C20 C21 Ti2 -10.7(5)
C20 C21 C22 C23 3.5(7)
Si3 C21 C22 C23 152.5(5)
Ti2 C21 C22 C23 -65.4(5)
C20 C21 C22 Ti2 68.9(4)
Si3 C21 C22 Ti2 -142.1(5)
C21 C22 C23 C19 -5.2(7)
Ti2 C22 C23 C19 -70.2(4)
C21 C22 C23 Ti2 64.9(5)
C20 C19 C23 C22 4.7(6)
C18 C19 C23 C22 -165.3(7)
Ti1 C19 C23 C22 93.6(5)
Ti2 C19 C23 C22 65.6(4)
C20 C19 C23 Ti2 -60.9(4)
C18 C19 C23 Ti2 129.1(8)
Ti1 C19 C23 Ti2 28.0(4)
C28 C24 C25 C26 -5.3(7)
Ti2 C24 C25 C26 -68.3(4)
C28 C24 C25 Ti2 63.0(4)
C24 C25 C26 C27 3.8(7)
Ti2 C25 C26 C27 -59.7(4)
C24 C25 C26 C29 -167.3(8)
Ti2 C25 C26 C29 129.2(9)
C24 C25 C26 Ti1 87.0(7)
Ti2 C25 C26 Ti1 23.5(5)
C24 C25 C26 Ti2 63.5(4)
C25 C26 C27 C31 -176.9(5)
C29 C26 C27 C31 -2.7(7)
Ti1 C26 C27 C31 58.1(4)
Ti2 C26 C27 C31 123.1(4)
C25 C26 C27 C28 -1.3(7)
C29 C26 C27 C28 172.9(5)
Ti1 C26 C27 C28 -126.3(4)
Ti2 C26 C27 C28 -61.3(4)
C25 C26 C27 Ti2 60.0(4)
C29 C26 C27 Ti2 -125.8(5)
Ti1 C26 C27 Ti2 -64.98(11)
C25 C26 C27 Ti1 125.0(4)
C29 C26 C27 Ti1 -60.8(4)
Ti2 C26 C27 Ti1 64.98(11)
C25 C24 C28 C27 4.4(7)
Ti2 C24 C28 C27 70.1(4)
C25 C24 C28 Si2 159.9(4)
Ti2 C24 C28 Si2 -134.4(4)
C25 C24 C28 Ti2 -65.7(5)
C26 C27 C28 C24 -1.7(6)
C31 C27 C28 C24 171.1(8)
Ti2 C27 C28 C24 -68.2(4)
Ti1 C27 C28 C24 -85.1(6)
C26 C27 C28 Si2 -154.1(4)
C31 C27 C28 Si2 18.7(12)
Ti2 C27 C28 Si2 139.5(5)
Ti1 C27 C28 Si2 122.5(5)
C26 C27 C28 Ti2 66.4(4)
C31 C27 C28 Ti2 -120.7(8)
Ti1 C27 C28 Ti2 -17.0(5)
C25 C26 C29 C30 170.3(8)
C27 C26 C29 C30 -0.7(7)
Ti1 C26 C29 C30 -64.2(4)
Ti2 C26 C29 C30 -80.1(7)
C25 C26 C29 Si1 17.2(12)
C27 C26 C29 Si1 -153.8(5)
Ti1 C26 C29 Si1 142.7(6)
Ti2 C26 C29 Si1 126.8(5)
C25 C26 C29 Ti1 -125.5(9)
C27 C26 C29 Ti1 63.5(4)
Ti2 C26 C29 Ti1 -15.9(5)
C26 C29 C30 C31 4.0(7)
Si1 C29 C30 C31 156.8(5)
Ti1 C29 C30 C31 -65.2(4)
C26 C29 C30 Ti1 69.2(4)
Si1 C29 C30 Ti1 -138.0(5)
C29 C30 C31 C27 -5.8(7)
Ti1 C30 C31 C27 -72.6(4)
C29 C30 C31 Ti1 66.8(5)
C26 C27 C31 C30 5.0(6)
C28 C27 C31 C30 -167.9(8)
Ti2 C27 C31 C30 90.2(5)
Ti1 C27 C31 C30 67.3(4)
C26 C27 C31 Ti1 -62.3(4)
C28 C27 C31 Ti1 124.8(8)
Ti2 C27 C31 Ti1 22.9(5)
N2 C1 N1 C8 -1.2(7)
Ti1 C1 N1 C8 177.8(5)
N2 C1 N1 C3 174.0(7)
Ti1 C1 N1 C3 -7.0(11)
C7 C8 N1 C1 1.6(8)
C4 C8 N1 C1 -178.3(7)
C7 C8 N1 C3 -173.7(7)
C4 C8 N1 C3 6.4(11)
N1 C1 N2 C7 0.5(7)
Ti1 C1 N2 C7 -178.7(4)
N1 C1 N2 C6 -177.1(6)
Ti1 C1 N2 C6 3.8(9)
C8 C7 N2 C1 0.5(8)
C5 C7 N2 C1 178.7(7)
C8 C7 N2 C6 178.0(6)
C5 C7 N2 C6 -3.7(11)
C30 C29 Si1 C39A 23.5(7)
C26 C29 Si1 C39A 171.0(6)
Ti1 C29 Si1 C39A -76.8(6)
C30 C29 Si1 C33 143.3(6)
C26 C29 Si1 C33 -69.2(7)
Ti1 C29 Si1 C33 43.0(6)
C30 C29 Si1 C37 -97.7(6)
C26 C29 Si1 C37 49.8(7)
Ti1 C29 Si1 C37 162.0(5)
C40A C39A Si1 C29 138.1(10)
C38A C39A Si1 C29 -74.3(9)
C40A C39A Si1 C33 14.6(12)
C38A C39A Si1 C33 162.2(8)
C40A C39A Si1 C37 -107.6(11)
C38A C39A Si1 C37 40.0(10)
C32 C33 Si1 C29 47.6(8)
C34 C33 Si1 C29 175.3(7)
C32 C33 Si1 C39A 166.6(7)
C34 C33 Si1 C39A -65.7(9)
C32 C33 Si1 C37 -68.2(7)
C34 C33 Si1 C37 59.5(8)
C24 C28 Si2 C66 65.2(5)
C27 C28 Si2 C66 -146.8(5)
Ti2 C28 Si2 C66 -32.6(5)
C24 C28 Si2 C60 -173.4(4)
C27 C28 Si2 C60 -25.3(6)
Ti2 C28 Si2 C60 88.8(4)
C24 C28 Si2 C63 -51.8(5)
C27 C28 Si2 C63 96.3(6)
Ti2 C28 Si2 C63 -149.6(4)
C65 C66 Si2 C28 -164.9(6)
C67 C66 Si2 C28 -38.3(6)
C65 C66 Si2 C60 74.9(6)
C67 C66 Si2 C60 -158.5(5)
C65 C66 Si2 C63 -49.8(7)
C67 C66 Si2 C63 76.8(6)
C56 C57 Si3 C21 -72.0(6)
C58 C57 Si3 C21 161.2(6)
C56 C57 Si3 C54 55.2(6)
C58 C57 Si3 C54 -71.5(8)
C56 C57 Si3 C51 175.0(5)
C58 C57 Si3 C51 48.2(7)
C22 C21 Si3 C57 -178.8(6)
C20 C21 Si3 C57 -36.1(7)
Ti2 C21 Si3 C57 78.1(6)
C22 C21 Si3 C54 55.9(7)
C20 C21 Si3 C54 -161.4(6)
Ti2 C21 Si3 C54 -47.1(7)
C22 C21 Si3 C51 -65.3(6)
C20 C21 Si3 C51 77.4(7)
Ti2 C21 Si3 C51 -168.4(5)
C53 C54 Si3 C57 -150.7(7)
C55 C54 Si3 C57 83.5(8)
C53 C54 Si3 C21 -25.4(9)
C55 C54 Si3 C21 -151.3(7)
C53 C54 Si3 C51 92.5(8)
C55 C54 Si3 C51 -33.3(9)
C17 C18 Si4 C12 -2.6(7)
C19 C18 Si4 C12 134.1(7)
Ti1 C18 Si4 C12 -105.3(8)
C17 C18 Si4 C45 123.8(6)
C19 C18 Si4 C45 -99.5(6)
Ti1 C18 Si4 C45 21.1(8)
C17 C18 Si4 C4AA -108.1(9)
C19 C18 Si4 C4AA 28.7(9)
Ti1 C18 Si4 C4AA 149.3(9)
C17 C18 Si4 C14 -124.8(7)
C19 C18 Si4 C14 11.9(8)
Ti1 C18 Si4 C14 132.6(8)
C12 Si4 C45 C46A -73.3(12)
C18 Si4 C45 C46A 163.6(10)
C14 Si4 C45 C46A 49.3(12)
C12 Si4 C45 C44 59.6(8)
C18 Si4 C45 C44 -63.5(7)
C4AA Si4 C45 C44 174.1(11)
C14 Si4 C45 C44 -177.7(8)
C45 Si4 C12 C15 27.9(18)
C18 Si4 C12 C15 155.2(16)
C14 Si4 C12 C15 -87.6(18)
C45 Si4 C12 C0AA 166.5(11)
C18 Si4 C12 C0AA -66.1(12)
C14 Si4 C12 C0AA 51.1(13)
C45 Si4 C12 C13 97.7(15)
C18 Si4 C12 C13 -134.9(14)
C4AA Si4 C12 C13 -26.1(17)
C45 Si4 C12 C1AA -45.4(13)
C18 Si4 C12 C1AA 81.9(12)
C4AA Si4 C12 C1AA -169.2(14)
